data_2108106
loop_
_publ_author_name
'Bujak, Maciej'

_publ_section_title
;
 Formation and distortion of iodidoantimonates(III): the first isolated
 [SbI~6~]^3{-^} octahedron
;
_journal_coeditor_code EB5060
_journal_issue 3
_journal_name_full 'Acta Crystallographica Section B'
_journal_page_first 432
_journal_page_last 442
_journal_paper_doi 10.1107/S2052520617003420
_journal_volume 73
_journal_year 2017
_chemical_formula_moiety 'C4 H12 N2 2+, 2(I -), I2'
_chemical_formula_sum 'C4 H12 I4 N2'
_chemical_formula_weight 595.76
_chemical_name_systematic
;
 Piperazine-1,4-diium diiodide diiodine
;
_space_group_IT_number 2
_symmetry_cell_setting triclinic
_symmetry_space_group_name_Hall '-P 1'
_symmetry_space_group_name_H-M 'P -1'
_atom_sites_solution_hydrogens difmap
_atom_sites_solution_primary direct
_atom_sites_solution_secondary difmap
_audit_creation_method SHELXL-97
_cell_angle_alpha 64.759(9)
_cell_angle_beta 68.019(8)
_cell_angle_gamma 69.500(9)
_cell_formula_units_Z 1
_cell_length_a 6.5154(6)
_cell_length_b 7.4946(7)
_cell_length_c 8.1299(6)
_cell_measurement_reflns_used 1913
_cell_measurement_temperature 295(2)
_cell_measurement_theta_max 29.46
_cell_measurement_theta_min 3.08
_cell_volume 324.27(6)
_computing_cell_refinement 'CrysAlis Pro ver. 171.34.44 (Oxford Diffraction Ltd., 2010)'
_computing_data_collection 'CrysAlis CCD ver. 171.33.57 (Oxford Diffraction Ltd., 2010)'
_computing_data_reduction 'CrysAlis Pro ver. 171.34.44 (Oxford Diffraction Ltd., 2010)'
_computing_molecular_graphics 'Mercury (C.F.Macrae at al., 2008)'
_computing_publication_material 'SHELXL-97 (G.M.Sheldrick, 2008)'
_computing_structure_refinement 'SHELXL-97 (G.M.Sheldrick, 2008)'
_computing_structure_solution 'SHELXS-97 (G.M.Sheldrick, 2008)'
_diffrn_ambient_temperature 295(2)
_diffrn_measured_fraction_theta_full 0.985
_diffrn_measured_fraction_theta_max 0.985
_diffrn_measurement_device_type Xcalibur
_diffrn_measurement_method \w--scan
_diffrn_radiation_monochromator graphite
_diffrn_radiation_source 'fine-focus sealed tube'
_diffrn_radiation_type MoK\a
_diffrn_radiation_wavelength 0.71073
_diffrn_reflns_av_R_equivalents 0.0106
_diffrn_reflns_av_sigmaI/netI 0.0179
_diffrn_reflns_limit_h_max 8
_diffrn_reflns_limit_h_min -4
_diffrn_reflns_limit_k_max 9
_diffrn_reflns_limit_k_min -9
_diffrn_reflns_limit_l_max 10
_diffrn_reflns_limit_l_min -10
_diffrn_reflns_number 2297
_diffrn_reflns_theta_full 26.50
_diffrn_reflns_theta_max 26.50
_diffrn_reflns_theta_min 3.09
_exptl_absorpt_coefficient_mu 9.564
_exptl_absorpt_correction_T_max 0.39
_exptl_absorpt_correction_T_min 0.23
_exptl_absorpt_correction_type analytical
_exptl_absorpt_process_details
;
 CrysAlis Pro ver. 171.33.57 (Oxford Diffraction Ltd., 2010)
;
_exptl_crystal_colour red
_exptl_crystal_density_diffrn 3.051
_exptl_crystal_density_method 'not measured'
_exptl_crystal_description tabular
_exptl_crystal_F_000 262
_exptl_crystal_size_max 0.23
_exptl_crystal_size_mid 0.18
_exptl_crystal_size_min 0.13
_refine_diff_density_max 0.972
_refine_diff_density_min -0.717
_refine_ls_extinction_coef 0.0234(12)
_refine_ls_extinction_expression Fc\^*\^=kFc[1+0.001xFc\^2\^\l\^3\^/sin(2\q)]\^-1/4\^
_refine_ls_extinction_method SHELXL
_refine_ls_goodness_of_fit_ref 1.168
_refine_ls_hydrogen_treatment constr
_refine_ls_matrix_type full
_refine_ls_number_parameters 47
_refine_ls_number_reflns 1325
_refine_ls_number_restraints 0
_refine_ls_restrained_S_all 1.168
_refine_ls_R_factor_all 0.0247
_refine_ls_R_factor_gt 0.0221
_refine_ls_shift/su_max 0.000
_refine_ls_shift/su_mean 0.000
_refine_ls_structure_factor_coef Fsqd
_refine_ls_weighting_details
;
 calc w=1/[\s\^2\^(Fo\^2\^)+(0.0287P)\^2\^+0.2957P] where
 P=(Fo\^2\^+2Fc\^2\^)/3
;
_refine_ls_weighting_scheme calc
_refine_ls_wR_factor_gt 0.0614
_refine_ls_wR_factor_ref 0.0632
_reflns_number_gt 1218
_reflns_number_total 1325
_reflns_threshold_expression >2sigma(I)
_cod_data_source_file eb5060sup1.cif
_cod_data_source_block PDD_295K
_cod_depositor_comments
;
The following automatic conversions were performed:

'_symmetry_cell_setting' value 'Triclinic' changed to 'triclinic'
according to
/home/data/users/saulius/crontab/automatic-downloads/rss-feeds/IUCr/lib/dictionaries/cif_core.dic
dictionary named 'cif_core.dic' version 2.4.2 from 2011-04-26.

Automatic conversion script
Id: cif_fix_values 4973 2017-02-22 13:04:09Z antanas 
;
_cod_original_sg_symbol_H-M P-1
_cod_database_code 2108106

loop_
_symmetry_equiv_pos_as_xyz
'x, y, z'
'-x, -y, -z'

loop_
_atom_site_type_symbol
_atom_site_label
_atom_site_fract_x
_atom_site_fract_y
_atom_site_fract_z
_atom_site_U_iso_or_equiv
_atom_site_adp_type
_atom_site_calc_flag
_atom_site_refinement_flags
_atom_site_occupancy
_atom_site_symmetry_multiplicity
I I1 0.23323(5) 0.24003(5) 0.80815(5) 0.04546(15) Uani d . 1 1
I I2 -0.22218(6) 0.07360(5) 0.58767(4) 0.04926(15) Uani d . 1 1
N N11 0.6386(6) 0.3302(5) 0.9426(5) 0.0378(8) Uani d . 1 1
H H112 0.5340 0.2743 0.9471 0.045 Uiso calc R 1 1
H H111 0.7769 0.2549 0.9048 0.045 Uiso calc R 1 1
C C12 0.6165(8) 0.5404(7) 0.8031(7) 0.0436(11) Uani d . 1 1
H H121 0.6298 0.5370 0.6814 0.052 Uiso calc R 1 1
H H122 0.7383 0.5963 0.7885 0.052 Uiso calc R 1 1
C C13 0.6074(8) 0.3277(7) 1.1336(7) 0.0416(10) Uani d . 1 1
H H131 0.7289 0.3752 1.1321 0.050 Uiso calc R 1 1
H H132 0.6148 0.1900 1.2218 0.050 Uiso calc R 1 1

loop_
_atom_site_aniso_label
_atom_site_aniso_U_11
_atom_site_aniso_U_22
_atom_site_aniso_U_33
_atom_site_aniso_U_12
_atom_site_aniso_U_13
_atom_site_aniso_U_23
I1 0.0294(2) 0.0499(2) 0.0637(2) -0.00589(14) -0.01060(15) -0.02920(17)
I2 0.0601(3) 0.0543(2) 0.0385(2) -0.02055(17) -0.00936(16) -0.01764(16)
N11 0.0297(19) 0.0381(19) 0.050(2) 0.0004(15) -0.0107(17) -0.0251(17)
C12 0.042(3) 0.045(3) 0.040(2) -0.011(2) -0.007(2) -0.014(2)
C13 0.043(3) 0.036(2) 0.051(3) -0.0023(19) -0.023(2) -0.016(2)

loop_
_atom_type_symbol
_atom_type_description
_atom_type_scat_dispersion_real
_atom_type_scat_dispersion_imag
_atom_type_scat_source
C C 0.0033 0.0016 'International Tables Vol C Tables 4.2.6.8 and 6.1.1.4'
H H 0.0000 0.0000 'International Tables Vol C Tables 4.2.6.8 and 6.1.1.4'
N N 0.0061 0.0033 'International Tables Vol C Tables 4.2.6.8 and 6.1.1.4'
I I -0.4742 1.8119 'International Tables Vol C Tables 4.2.6.8 and 6.1.1.4'

loop_
_geom_angle_atom_site_label_1
_geom_angle_atom_site_label_2
_geom_angle_atom_site_label_3
_geom_angle_site_symmetry_1
_geom_angle_site_symmetry_3
_geom_angle
C13 N11 C12 . . 111.8(3)
C13 N11 H112 . . 109.3
C12 N11 H112 . . 109.3
C13 N11 H111 . . 109.3
C12 N11 H111 . . 109.3
H112 N11 H111 . . 107.9
N11 C12 C13 . 2_667 110.7(4)
N11 C12 H121 . . 109.5
C13 C12 H121 2_667 . 109.5
N11 C12 H122 . . 109.5
C13 C12 H122 2_667 . 109.5
H121 C12 H122 . . 108.1
N11 C13 C12 . 2_667 110.6(4)
N11 C13 H131 . . 109.5
C12 C13 H131 2_667 . 109.5
N11 C13 H132 . . 109.5
C12 C13 H132 2_667 . 109.5
H131 C13 H132 . . 108.1

loop_
_geom_bond_atom_site_label_1
_geom_bond_atom_site_label_2
_geom_bond_site_symmetry_2
_geom_bond_distance
I2 I2 2_556 2.7651(8)
N11 C13 . 1.481(6)
N11 C12 . 1.493(6)
N11 H112 . 0.9000
N11 H111 . 0.9000
C12 C13 2_667 1.494(7)
C12 H121 . 0.9700
C12 H122 . 0.9700
C13 H131 . 0.9700
C13 H132 . 0.9700

loop_
_geom_hbond_atom_site_label_D
_geom_hbond_atom_site_label_H
_geom_hbond_atom_site_label_A
_geom_hbond_site_symmetry_A
_geom_hbond_distance_DH
_geom_hbond_distance_HA
_geom_hbond_distance_DA
_geom_hbond_angle_DHA
N11 H111 I1 1_655 0.90 2.75 3.506(4) 142
N11 H112 I1 . 0.90 2.73 3.559(4) 154

loop_
_geom_torsion_atom_site_label_1
_geom_torsion_atom_site_label_2
_geom_torsion_atom_site_label_3
_geom_torsion_atom_site_label_4
_geom_torsion_site_symmetry_4
_geom_torsion
C13 N11 C12 C13 2_667 -56.2(5)
C12 N11 C13 C12 2_667 56.2(5)

_cod_database_fobs_code 2108106
